data_4514589
loop_
_publ_author_name
'Shi, Jinbiao'
'Zhang, Jianling'
'Liang, Tongling'
'Tan, Dongxing'
'Tan, Xiuniang'
'Wan, Qiang'
'Cheng, Xiuyan'
'Zhang, Bingxing'
'Han, Buxing'
'Liu, Lifei'
'Zhang, Fanyu'
'Chen, Gang'

_publ_section_title
;
 Bipyridyl-Containing Cadmium-Organic Frameworks for Efficient
 Photocatalytic Oxidation of Benzylamine.
;
_journal_issue 34
_journal_name_full 'ACS applied materials &amp; interfaces'
_journal_page_first 30953
_journal_page_last 30958
_journal_paper_doi 10.1021/acsami.9b09879
_journal_volume 11
_journal_year 2019
_chemical_formula_moiety '0.5(C36 H24 Cd2 N4 O8)'
_chemical_formula_sum 'C18 H12 Cd N2 O4'
_chemical_formula_weight 432.70
_space_group_crystal_system monoclinic
_space_group_IT_number 15
_space_group_name_Hall '-C 2yc'
_space_group_name_H-M_alt 'C 1 2/c 1'
_symmetry_space_group_name_Hall '-C 2yc'
_symmetry_space_group_name_H-M 'C 1 2/c 1'
_atom_sites_solution_hydrogens geom
_audit_block_doi 10.5517/ccdc.csd.cc21qmhx
_audit_creation_date 2018-01-12
_audit_creation_method
;
Olex2 1.2
(compiled 2017.08.10 svn.r3458 for OlexSys, GUI svn.r5381)
;
_audit_update_record
;
2019-02-21 deposited with the CCDC.    2019-05-07 downloaded from the CCDC.
;
_cell_angle_alpha 90
_cell_angle_beta 116.784(6)
_cell_angle_gamma 90
_cell_formula_units_Z 4
_cell_length_a 15.7287(12)
_cell_length_b 21.6518(12)
_cell_length_c 7.5242(4)
_cell_measurement_reflns_used 4679
_cell_measurement_temperature 173(2)
_cell_measurement_theta_max 27.4910
_cell_measurement_theta_min 2.9870
_cell_volume 2287.5(3)
_computing_cell_refinement 'CrysAlisPro 1.171.39.9d (Rigaku OD, 2015)'
_computing_data_collection 'CrystalClear (Rigaku Inc., 2007)'
_computing_data_reduction 'CrysAlisPro 1.171.39.9d (Rigaku OD, 2015)'
_computing_molecular_graphics 'Olex2 (Dolomanov et al., 2009)'
_computing_publication_material 'CIFTAB (Sheldrick, 2013)'
_computing_structure_refinement 'ShelXL (Sheldrick, 2015)'
_computing_structure_solution 'SHELXT 2014/5 (Sheldrick, 2014)'
_diffrn_ambient_temperature 173.15
_diffrn_measured_fraction_theta_full 0.994
_diffrn_measured_fraction_theta_max 0.994
_diffrn_measurement_device_type 'MM007-HF CCD(Saturn 724+)'
_diffrn_measurement_method '\w scans at fixed \c = 45\%'
_diffrn_radiation_monochromator Confocal
_diffrn_radiation_type MoK\a
_diffrn_radiation_wavelength 0.71073
_diffrn_reflns_av_R_equivalents 0.0205
_diffrn_reflns_av_unetI/netI 0.0173
_diffrn_reflns_Laue_measured_fraction_full 0.994
_diffrn_reflns_Laue_measured_fraction_max 0.994
_diffrn_reflns_limit_h_max 20
_diffrn_reflns_limit_h_min -19
_diffrn_reflns_limit_k_max 28
_diffrn_reflns_limit_k_min -28
_diffrn_reflns_limit_l_max 9
_diffrn_reflns_limit_l_min -9
_diffrn_reflns_number 7068
_diffrn_reflns_point_group_measured_fraction_full 0.994
_diffrn_reflns_point_group_measured_fraction_max 0.994
_diffrn_reflns_theta_full 25.242
_diffrn_reflns_theta_max 27.482
_diffrn_reflns_theta_min 1.881
_diffrn_source 'Rotating Anode'
_exptl_absorpt_coefficient_mu 0.973
_exptl_absorpt_correction_T_max 1.00000
_exptl_absorpt_correction_T_min 0.70738
_exptl_absorpt_correction_type multi-scan
_exptl_absorpt_process_details
;
CrysAlisPro 1.171.39.9d (Rigaku Oxford Diffraction, 2015)
Empirical absorption correction using spherical harmonics,
 implemented in SCALE3 ABSPACK scaling algorithm.
;
_exptl_crystal_colour colorless
_exptl_crystal_density_diffrn 1.256
_exptl_crystal_description block
_exptl_crystal_F_000 856
_exptl_crystal_size_max 0.389
_exptl_crystal_size_mid 0.37
_exptl_crystal_size_min 0.215
_refine_diff_density_max 1.802
_refine_diff_density_min -0.586
_refine_diff_density_rms 0.109
_refine_ls_extinction_method none
_refine_ls_goodness_of_fit_ref 1.129
_refine_ls_hydrogen_treatment constr
_refine_ls_matrix_type full
_refine_ls_number_parameters 114
_refine_ls_number_reflns 2616
_refine_ls_number_restraints 0
_refine_ls_restrained_S_all 1.129
_refine_ls_R_factor_all 0.0478
_refine_ls_R_factor_gt 0.0459
_refine_ls_shift/su_max 0.002
_refine_ls_shift/su_mean 0.000
_refine_ls_structure_factor_coef Fsqd
_refine_ls_weighting_details 'w=1/[\s^2^(Fo^2^)+(0.0745P)^2^+2.9549P] where P=(Fo^2^+2Fc^2^)/3'
_refine_ls_weighting_scheme calc
_refine_ls_wR_factor_gt 0.1268
_refine_ls_wR_factor_ref 0.1281
_reflns_Friedel_coverage 0.000
_reflns_number_gt 2432
_reflns_number_total 2616
_reflns_threshold_expression 'I > 2\s(I)'
_cod_data_source_file am9b09879_si_003.cif
_cod_data_source_block a_sq
_cod_database_code 4514589
_shelx_shelxl_version_number 2016/6
_shelx_space_group_comment
;
The symmetry employed for this shelxl refinement is uniquely defined
by the following loop, which should always be used as a source of
symmetry information in preference to the above space-group names.
They are only intended as comments.
;
_shelx_estimated_absorpt_t_max 0.818
_shelx_estimated_absorpt_t_min 0.703
_olex2_refinement_description
;
1. Fixed Uiso
 At 1.2 times of:
  All C(H) groups
2.a Aromatic/amide H refined with riding coordinates:
 C1(H1), C2(H2), C3(H3), C4(H4), C8(H8), C9(H9)
;
_olex2_submission_special_instructions 'No special instructions were received'

loop_
_space_group_symop_operation_xyz
'x, y, z'
'-x, y, -z+1/2'
'x+1/2, y+1/2, z'
'-x+1/2, y+1/2, -z+1/2'
'-x, -y, -z'
'x, -y, z-1/2'
'-x+1/2, -y+1/2, -z'
'x+1/2, -y+1/2, z-1/2'

loop_
_atom_site_label
_atom_site_type_symbol
_atom_site_fract_x
_atom_site_fract_y
_atom_site_fract_z
_atom_site_U_iso_or_equiv
_atom_site_adp_type
_atom_site_occupancy
_atom_site_site_symmetry_order
_atom_site_calc_flag
_atom_site_refinement_flags_posn
_atom_site_refinement_flags_adp
_atom_site_refinement_flags_occupancy
Cd1 Cd 1.000000 0.64655(2) 0.750000 0.05052(17) Uani 1 2 d S T P
N1 N 0.9116(3) 0.55969(15) 0.5990(5) 0.0619(8) Uani 1 1 d . . .
O1 O 0.8561(2) 0.69920(13) 0.6779(3) 0.0618(7) Uani 1 1 d . . .
C1 C 0.8220(4) 0.5622(2) 0.4503(7) 0.0748(12) Uani 1 1 d . . .
H1 H 0.794683 0.601743 0.404374 0.090 Uiso 1 1 calc R . .
C2 C 0.7677(5) 0.5109(3) 0.3609(9) 0.0962(18) Uani 1 1 d . . .
H2 H 0.704885 0.514410 0.256003 0.115 Uiso 1 1 calc R . .
O2 O 0.96004(18) 0.68140(12) 0.9869(3) 0.0524(6) Uani 1 1 d . . .
C3 C 0.8091(6) 0.4541(3) 0.4314(11) 0.104(2) Uani 1 1 d . . .
H3 H 0.774454 0.417434 0.373215 0.125 Uiso 1 1 calc R . .
C4 C 0.9013(5) 0.4498(2) 0.5872(9) 0.0898(18) Uani 1 1 d . . .
H4 H 0.929215 0.410718 0.636831 0.108 Uiso 1 1 calc R . .
C5 C 0.9517(3) 0.50442(18) 0.6689(6) 0.0645(10) Uani 1 1 d . . .
C6 C 0.8800(3) 0.70153(15) 0.8603(5) 0.0473(7) Uani 1 1 d . . .
C7 C 0.8127(3) 0.72673(15) 0.9319(4) 0.0456(7) Uani 1 1 d . . .
C8 C 0.7275(3) 0.75400(16) 0.7995(4) 0.0492(8) Uani 1 1 d . . .
H8 H 0.712212 0.756700 0.662369 0.059 Uiso 1 1 calc R . .
C9 C 0.6646(3) 0.77733(17) 0.8656(5) 0.0510(8) Uani 1 1 d . . .
H9 H 0.606505 0.795918 0.774344 0.061 Uiso 1 1 calc R . .

loop_
_atom_site_aniso_label
_atom_site_aniso_U_11
_atom_site_aniso_U_22
_atom_site_aniso_U_33
_atom_site_aniso_U_23
_atom_site_aniso_U_13
_atom_site_aniso_U_12
Cd1 0.0723(3) 0.0529(2) 0.0463(2) 0.000 0.0442(2) 0.000
N1 0.091(2) 0.0616(17) 0.0630(18) -0.0065(14) 0.0611(18) -0.0102(17)
O1 0.0846(18) 0.0796(17) 0.0364(11) 0.0122(11) 0.0407(12) 0.0283(14)
C1 0.088(3) 0.092(3) 0.064(2) -0.012(2) 0.052(2) -0.015(3)
C2 0.112(4) 0.120(5) 0.087(3) -0.036(3) 0.071(3) -0.043(4)
O2 0.0650(14) 0.0668(14) 0.0363(11) 0.0011(10) 0.0324(10) 0.0096(12)
C3 0.143(6) 0.104(4) 0.116(5) -0.054(4) 0.103(5) -0.057(4)
C4 0.150(5) 0.066(3) 0.113(4) -0.025(3) 0.112(4) -0.023(3)
C5 0.103(3) 0.0580(19) 0.076(2) -0.0078(17) 0.079(2) -0.0086(19)
C6 0.069(2) 0.0476(16) 0.0385(15) 0.0039(12) 0.0361(15) 0.0053(15)
C7 0.068(2) 0.0474(15) 0.0334(13) 0.0041(11) 0.0334(14) 0.0063(15)
C8 0.071(2) 0.0580(17) 0.0297(13) 0.0045(12) 0.0324(14) 0.0096(16)
C9 0.071(2) 0.0588(18) 0.0325(14) 0.0069(12) 0.0318(14) 0.0132(16)

loop_
_atom_type_symbol
_atom_type_description
_atom_type_scat_dispersion_real
_atom_type_scat_dispersion_imag
_atom_type_scat_source
C C 0.0033 0.0016 'International Tables Vol C Tables 4.2.6.8 and 6.1.1.4'
H H 0.0000 0.0000 'International Tables Vol C Tables 4.2.6.8 and 6.1.1.4'
Cd Cd -0.8075 1.2024 'International Tables Vol C Tables 4.2.6.8 and 6.1.1.4'
N N 0.0061 0.0033 'International Tables Vol C Tables 4.2.6.8 and 6.1.1.4'
O O 0.0106 0.0060 'International Tables Vol C Tables 4.2.6.8 and 6.1.1.4'

loop_
_geom_angle_atom_site_label_1
_geom_angle_atom_site_label_2
_geom_angle_atom_site_label_3
_geom_angle
_geom_angle_site_symmetry_1
_geom_angle_site_symmetry_3
N1 Cd1 N1 71.03(19) 2_756 .
N1 Cd1 O1 88.72(12) . .
N1 Cd1 O1 143.67(10) . 2_756
N1 Cd1 O1 143.67(10) 2_756 .
N1 Cd1 O1 88.72(12) 2_756 2_756
N1 Cd1 C6 124.42(10) . 2_756
N1 Cd1 C6 124.42(10) 2_756 .
N1 Cd1 C6 99.40(11) . .
N1 Cd1 C6 99.39(11) 2_756 2_756
O1 Cd1 O1 122.47(16) . 2_756
O1 Cd1 C6 116.89(10) . 2_756
O1 Cd1 C6 116.89(10) 2_756 .
O1 Cd1 C6 28.01(9) . .
O1 Cd1 C6 28.01(9) 2_756 2_756
O2 Cd1 N1 101.69(9) 2_756 .
O2 Cd1 N1 101.70(9) . 2_756
O2 Cd1 N1 109.78(10) 2_756 2_756
O2 Cd1 N1 109.79(10) . .
O2 Cd1 O1 56.33(8) . .
O2 Cd1 O1 103.56(9) 2_756 .
O2 Cd1 O1 56.33(8) 2_756 2_756
O2 Cd1 O1 103.56(9) . 2_756
O2 Cd1 O2 141.17(13) . 2_756
O2 Cd1 C6 28.35(10) 2_756 2_756
O2 Cd1 C6 125.63(10) . 2_756
O2 Cd1 C6 125.63(10) 2_756 .
O2 Cd1 C6 28.35(10) . .
C6 Cd1 C6 126.84(14) . 2_756
C1 N1 Cd1 123.2(3) . .
C5 N1 Cd1 117.4(3) . .
C5 N1 C1 119.4(4) . .
C6 O1 Cd1 89.1(2) . .
N1 C1 H1 118.0 . .
N1 C1 C2 123.9(6) . .
C2 C1 H1 118.0 . .
C1 C2 H2 121.6 . .
C1 C2 C3 116.8(6) . .
C3 C2 H2 121.6 . .
C6 O2 Cd1 93.26(18) . .
C2 C3 H3 119.6 . .
C2 C3 C4 120.8(5) . .
C4 C3 H3 119.6 . .
C3 C4 H4 120.6 . .
C3 C4 C5 118.7(5) . .
C5 C4 H4 120.6 . .
N1 C5 C4 120.4(5) . .
N1 C5 C5 117.1(2) . 2_756
C4 C5 C5 122.5(4) . 2_756
O1 C6 Cd1 62.91(18) . .
O1 C6 O2 121.2(3) . .
O1 C6 C7 120.0(3) . .
O2 C6 Cd1 58.39(16) . .
O2 C6 C7 118.8(3) . .
C7 C6 Cd1 174.5(2) . .
C8 C7 C6 120.6(3) . .
C8 C7 C9 119.7(3) . 7_667
C9 C7 C6 119.7(3) 7_667 .
C7 C8 H8 119.6 . .
C9 C8 C7 120.7(3) . .
C9 C8 H8 119.6 . .
C7 C9 H9 120.2 7_667 .
C8 C9 C7 119.5(3) . 7_667
C8 C9 H9 120.2 . .

loop_
_geom_bond_atom_site_label_1
_geom_bond_atom_site_label_2
_geom_bond_distance
_geom_bond_site_symmetry_2
Cd1 N1 2.311(3) 2_756
Cd1 N1 2.311(3) .
Cd1 O1 2.369(3) 2_756
Cd1 O1 2.369(3) .
Cd1 O2 2.269(2) 2_756
Cd1 O2 2.269(2) .
Cd1 C6 2.660(3) 2_756
Cd1 C6 2.660(3) .
N1 C1 1.349(6) .
N1 C5 1.345(5) .
O1 C6 1.249(4) .
C1 H1 0.9500 .
C1 C2 1.378(7) .
C2 H2 0.9500 .
C2 C3 1.381(10) .
O2 C6 1.265(4) .
C3 H3 0.9500 .
C3 C4 1.398(10) .
C4 H4 0.9500 .
C4 C5 1.401(6) .
C5 C5 1.459(10) 2_756
C6 C7 1.491(5) .
C7 C8 1.391(5) .
C7 C9 1.402(4) 7_667
C8 H8 0.9500 .
C8 C9 1.388(5) .
C9 H9 0.9500 .

loop_
_geom_torsion_atom_site_label_1
_geom_torsion_atom_site_label_2
_geom_torsion_atom_site_label_3
_geom_torsion_atom_site_label_4
_geom_torsion
_geom_torsion_site_symmetry_1
_geom_torsion_site_symmetry_4
Cd1 N1 C1 C2 -178.8(3) . .
Cd1 N1 C5 C4 178.6(3) . .
Cd1 N1 C5 C5 -1.4(5) . 2_756
Cd1 O1 C6 O2 3.5(4) . .
Cd1 O1 C6 C7 -174.7(3) . .
Cd1 O2 C6 O1 -3.7(4) . .
Cd1 O2 C6 C7 174.6(3) . .
N1 C1 C2 C3 0.3(7) . .
O1 C6 C7 C8 -7.1(5) . .
O1 C6 C7 C9 172.6(4) . 7_667
C1 N1 C5 C4 0.5(5) . .
C1 N1 C5 C5 -179.4(4) . 2_756
C1 C2 C3 C4 0.6(7) . .
C2 C3 C4 C5 -1.0(7) . .
O2 C6 C7 C8 174.6(3) . .
O2 C6 C7 C9 -5.7(5) . 7_667
C3 C4 C5 N1 0.4(6) . .
C3 C4 C5 C5 -179.7(4) . 2_756
C5 N1 C1 C2 -0.9(6) . .
C6 C7 C8 C9 179.8(3) . .
C7 C8 C9 C7 0.0(6) . 7_667
C9 C7 C8 C9 0.0(6) 7_667 .
